data_1010319
loop_
_publ_author_name
'Powell, H M'
'Brewer, F M'

_publ_section_title 'The Structure of Germanous Iodide'
_journal_coden_ASTM JCSOA9
_journal_name_full 'Journal of the Chemical Society'
_journal_page_first 197
_journal_page_last 198
_journal_volume 1938
_journal_year 1938
_chemical_formula_structural 'Ge I2'
_chemical_formula_sum 'Ge I2'
_chemical_name_systematic 'Germanium(II) iodide'
_space_group_IT_number 174
_symmetry_cell_setting hexagonal
_symmetry_Int_Tables_number 174
_symmetry_space_group_name_Hall 'P -6'
_symmetry_space_group_name_H-M 'P -6'
_cell_angle_alpha 90
_cell_angle_beta 90
_cell_angle_gamma 120
_cell_formula_units_Z 1
_cell_length_a 4.13
_cell_length_b 4.13
_cell_length_c 6.69
_cell_volume 98.8
_cod_database_code 1010319

loop_
_symmetry_equiv_pos_as_xyz
x,y,z
-y,x-y,z
y-x,-x,z
x,y,-z
-y,x-y,-z
y-x,-x,-z

loop_
_atom_site_label
_atom_site_type_symbol
_atom_site_symmetry_multiplicity
_atom_site_Wyckoff_symbol
_atom_site_fract_x
_atom_site_fract_y
_atom_site_fract_z
_atom_site_occupancy
_atom_site_attached_hydrogens
_atom_site_calc_flag
Ge1 Ge2+ 1 a 0. 0. 0. 1. 0 d
I1 I1- 2 h 0.3333 0.6667 0.25 1. 0 d

loop_
_atom_type_symbol
_atom_type_oxidation_number
Ge2+ 2.000
I1- -1.000
